data_2219930
loop_
_publ_author_name
'Niu, Cao-Yuan'
'Wan, Xin-Sheng'
'Gui, Xiao-Wei'
'Cao, Zhan-Guo'
'Kou, Chun-Hong'

_publ_section_title
;A one-dimensional Ag^I^ coordination polymer:
 <i>catena</i>-poly[[[[<i>N</i>'-(4-cyanobenzylidene)nicotinohydrazide]silver(I)]-\m-<i>N</i>'-(4-cyanobenzylidene)nicotinohydrazide]
 trifluoromethanesulfonate]
;
_journal_coeditor_code LH2709
_journal_issue 11
_journal_name_full 'Acta Crystallographica Section E'
_journal_page_first m1469
_journal_page_last m1470
_journal_paper_doi 10.1107/S1600536808034685
_journal_volume 64
_journal_year 2008
_chemical_formula_iupac '[Ag (C14 H10 N4 O)2] C F3 S O3'
_chemical_formula_moiety 'C28 H20 Ag N8 O2 +, C F3 O3 S -'
_chemical_formula_sum 'C29 H20 Ag F3 N8 O5 S'
_chemical_formula_weight 757.46
_chemical_name_systematic
;
<i>catena</i>-poly[[[[N'-(4-cyanobenzylidene)nicotinohydrazide]silver(I)]-\m-
N'-(4-cyanobenzylidene)nicotinohydrazide] trifluoromethanesulfonate]
;
_space_group_IT_number 15
_symmetry_cell_setting monoclinic
_symmetry_space_group_name_Hall '-C 2yc'
_symmetry_space_group_name_H-M 'C 1 2/c 1'
_atom_sites_solution_hydrogens geom
_atom_sites_solution_primary direct
_atom_sites_solution_secondary difmap
_audit_creation_method SHELXL-97
_cell_angle_alpha 90.00
_cell_angle_beta 98.437(2)
_cell_angle_gamma 90.00
_cell_formula_units_Z 8
_cell_length_a 24.966(2)
_cell_length_b 13.9529(13)
_cell_length_c 17.6976(16)
_cell_measurement_reflns_used 5153
_cell_measurement_temperature 173(2)
_cell_measurement_theta_max 27.50
_cell_measurement_theta_min 2.11
_cell_volume 6098.2(9)
_computing_cell_refinement 'SAINT (Siemens, 1996)'
_computing_data_collection 'SMART (Siemens, 1996)'
_computing_data_reduction 'SAINT (Siemens, 1996)'
_computing_molecular_graphics 'DIAMOND (Brandenburg, 2005)'
_computing_publication_material 'SHELXTL (Sheldrick, 2008)'
_computing_structure_refinement 'SHELXL97 (Sheldrick, 2008)'
_computing_structure_solution 'SHELXS97 (Sheldrick, 2008)'
_diffrn_ambient_temperature 173(2)
_diffrn_measured_fraction_theta_full 0.996
_diffrn_measured_fraction_theta_max 0.996
_diffrn_measurement_device_type 'Siemens SMART CCD'
_diffrn_measurement_method '\f and \w'
_diffrn_radiation_monochromator graphite
_diffrn_radiation_source 'fine-focus sealed tube'
_diffrn_radiation_type MoK\a
_diffrn_radiation_wavelength 0.71073
_diffrn_reflns_av_R_equivalents 0.0305
_diffrn_reflns_av_sigmaI/netI 0.0338
_diffrn_reflns_limit_h_max 32
_diffrn_reflns_limit_h_min -28
_diffrn_reflns_limit_k_max 17
_diffrn_reflns_limit_k_min -18
_diffrn_reflns_limit_l_max 15
_diffrn_reflns_limit_l_min -22
_diffrn_reflns_number 19396
_diffrn_reflns_theta_full 27.50
_diffrn_reflns_theta_max 27.50
_diffrn_reflns_theta_min 2.11
_exptl_absorpt_coefficient_mu 0.802
_exptl_absorpt_correction_T_max 0.8126
_exptl_absorpt_correction_T_min 0.6852
_exptl_absorpt_correction_type multi-scan
_exptl_absorpt_process_details '(SADABS; Sheldrick, 1996)'
_exptl_crystal_colour colourless
_exptl_crystal_density_diffrn 1.650
_exptl_crystal_density_method 'not measured'
_exptl_crystal_description prism
_exptl_crystal_F_000 3040
_exptl_crystal_size_max 0.51
_exptl_crystal_size_mid 0.32
_exptl_crystal_size_min 0.27
_refine_diff_density_max 1.466
_refine_diff_density_min -0.794
_refine_ls_extinction_method none
_refine_ls_goodness_of_fit_ref 1.027
_refine_ls_hydrogen_treatment mixed
_refine_ls_matrix_type full
_refine_ls_number_parameters 432
_refine_ls_number_reflns 6990
_refine_ls_number_restraints 22
_refine_ls_restrained_S_all 1.054
_refine_ls_R_factor_all 0.0696
_refine_ls_R_factor_gt 0.0492
_refine_ls_shift/su_max 0.000
_refine_ls_shift/su_mean 0.000
_refine_ls_structure_factor_coef Fsqd
_refine_ls_weighting_details 'calc w=1/[\s^2^(Fo^2^)+(0.0766P)^2^+8.964P] where P=(Fo^2^+2Fc^2^)/3'
_refine_ls_weighting_scheme calc
_refine_ls_wR_factor_gt 0.1335
_refine_ls_wR_factor_ref 0.1481
_reflns_number_gt 5059
_reflns_number_total 6990
_reflns_threshold_expression I>2\s(I)
_cod_data_source_file lh2709.cif
_cod_data_source_block I
_cod_original_cell_volume 6098.3(10)
_cod_original_sg_symbol_Hall '-C 2yc '
_cod_original_sg_symbol_H-M 'C 2/c'
_cod_database_code 2219930
_cod_database_fobs_code 2219930

loop_
_symmetry_equiv_pos_as_xyz
'x, y, z'
'-x, y, -z+1/2'
'x+1/2, y+1/2, z'
'-x+1/2, y+1/2, -z+1/2'
'-x, -y, -z'
'x, -y, z-1/2'
'-x+1/2, -y+1/2, -z'
'x+1/2, -y+1/2, z-1/2'

loop_
_atom_site_type_symbol
_atom_site_label
_atom_site_fract_x
_atom_site_fract_y
_atom_site_fract_z
_atom_site_U_iso_or_equiv
_atom_site_adp_type
_atom_site_calc_flag
_atom_site_refinement_flags
_atom_site_occupancy
Ag Ag1 0.177461(13) 0.31617(2) 0.21259(2) 0.05965(14) Uani d . 1
N N1 0.16489(13) 0.4710(2) 0.22045(18) 0.0481(7) Uani d . 1
N N2 0.19741(12) 0.17730(19) 0.16389(17) 0.0421(6) Uani d . 1
N N3 0.25625(13) 0.6644(2) 0.10836(19) 0.0488(7) Uani d D 1
N N4 0.29258(12) 0.7215(2) 0.07857(19) 0.0497(7) Uani d D 1
N N5 0.5169(2) 0.9140(4) -0.1204(3) 0.1027(17) Uani d . 1
N N6 0.32032(13) 0.1492(2) 0.02428(18) 0.0480(7) Uani d D 1
N N7 0.35916(12) 0.1432(2) -0.02381(18) 0.0491(7) Uani d . 1
N N8 0.60476(14) 0.2456(3) -0.2154(2) 0.0662(10) Uani d . 1
S S1 0.35594(5) 0.41766(7) 0.11529(6) 0.0575(3) Uani d . 1
O O1 0.23222(12) 0.78306(19) 0.18438(17) 0.0603(7) Uani d . 1
O O2 0.28597(11) 0.0026(2) -0.01063(16) 0.0589(7) Uani d . 1
O O3 0.33416(17) 0.3230(2) 0.1160(2) 0.0852(11) Uani d . 1
O O4 0.32654(16) 0.4890(3) 0.1495(2) 0.0886(11) Uani d . 1
O O5 0.37379(17) 0.4448(2) 0.04515(19) 0.0852(11) Uani d . 1
F F1 0.4489(2) 0.3413(5) 0.1600(3) 0.180(2) Uani d U 1
F F2 0.40950(15) 0.3851(3) 0.2507(2) 0.1073(11) Uani d U 1
F F3 0.4445(2) 0.4874(4) 0.1883(3) 0.180(2) Uani d U 1
C C1 0.12856(16) 0.5082(3) 0.2610(2) 0.0548(10) Uani d . 1
H H1 0.1059 0.4658 0.2839 0.066 Uiso calc R 1
C C2 0.12275(17) 0.6049(3) 0.2707(3) 0.0611(11) Uani d . 1
H H2 0.0966 0.6289 0.2998 0.073 Uiso calc R 1
C C3 0.15543(18) 0.6664(3) 0.2376(3) 0.0562(10) Uani d . 1
H H3 0.1524 0.7336 0.2444 0.067 Uiso calc R 1
C C4 0.19279(14) 0.6307(2) 0.19433(19) 0.0410(7) Uani d . 1
C C5 0.19597(15) 0.5322(3) 0.1878(2) 0.0452(8) Uani d . 1
H H5 0.2216 0.5065 0.1585 0.054 Uiso calc R 1
C C6 0.22824(15) 0.6994(2) 0.1618(2) 0.0437(8) Uani d D 1
C C7 0.32028(16) 0.6787(3) 0.0335(2) 0.0497(9) Uani d . 1
H H7 0.3143 0.6126 0.0226 0.060 Uiso calc R 1
C C8 0.36060(15) 0.7304(3) -0.0009(2) 0.0492(9) Uani d . 1
C C9 0.39393(18) 0.6808(3) -0.0440(3) 0.0629(11) Uani d . 1
H H9 0.3893 0.6137 -0.0514 0.075 Uiso calc R 1
C C10 0.43334(18) 0.7280(4) -0.0756(3) 0.0657(11) Uani d . 1
H H10 0.4556 0.6936 -0.1054 0.079 Uiso calc R 1
C C11 0.44089(18) 0.8263(3) -0.0643(3) 0.0610(11) Uani d . 1
C C12 0.40796(18) 0.8751(3) -0.0220(3) 0.0624(11) Uani d . 1
H H12 0.4131 0.9420 -0.0139 0.075 Uiso calc R 1
C C13 0.36835(17) 0.8298(3) 0.0086(2) 0.0549(10) Uani d . 1
H H13 0.3455 0.8654 0.0367 0.066 Uiso calc R 1
C C14 0.4834(2) 0.8750(4) -0.0962(3) 0.0731(13) Uani d . 1
C C15 0.18030(14) 0.0956(3) 0.1923(2) 0.0434(8) Uani d . 1
H H15 0.1556 0.0994 0.2283 0.052 Uiso calc R 1
C C16 0.19682(16) 0.0068(3) 0.1717(2) 0.0496(9) Uani d . 1
H H16 0.1842 -0.0494 0.1936 0.060 Uiso calc R 1
C C17 0.23172(15) 0.0003(2) 0.1192(2) 0.0440(8) Uani d . 1
H H17 0.2436 -0.0606 0.1042 0.053 Uiso calc R 1
C C18 0.24964(13) 0.0833(2) 0.08797(19) 0.0390(7) Uani d . 1
C C19 0.23178(14) 0.1700(2) 0.1127(2) 0.0408(7) Uani d . 1
H H19 0.2445 0.2273 0.0924 0.049 Uiso calc R 1
C C20 0.28677(14) 0.0743(2) 0.0289(2) 0.0421(8) Uani d . 1
C C21 0.38690(16) 0.2191(3) -0.0263(2) 0.0513(9) Uani d . 1
H H21 0.3784 0.2739 0.0016 0.062 Uiso calc R 1
C C22 0.43167(14) 0.2241(3) -0.0711(2) 0.0470(8) Uani d . 1
C C23 0.45139(15) 0.1431(3) -0.1041(2) 0.0496(9) Uani d . 1
H H23 0.4343 0.0828 -0.1004 0.059 Uiso calc R 1
C C24 0.49545(16) 0.1502(3) -0.1419(2) 0.0516(9) Uani d . 1
H H24 0.5091 0.0949 -0.1639 0.062 Uiso calc R 1
C C25 0.52007(14) 0.2387(3) -0.1478(2) 0.0481(8) Uani d . 1
C C26 0.50079(18) 0.3193(3) -0.1168(3) 0.0615(11) Uani d . 1
H H26 0.5176 0.3796 -0.1218 0.074 Uiso calc R 1
C C27 0.45664(18) 0.3123(3) -0.0780(3) 0.0590(11) Uani d . 1
H H27 0.4433 0.3678 -0.0559 0.071 Uiso calc R 1
C C28 0.56767(15) 0.2436(3) -0.1854(2) 0.0524(9) Uani d . 1
C C29 0.4169(2) 0.4087(4) 0.1813(4) 0.0870(16) Uani d . 1
H H28 0.3208(14) 0.1991(18) 0.0520(17) 0.034(9) Uiso d D 1
H H29 0.2522(16) 0.6077(15) 0.088(2) 0.077(15) Uiso d D 1

loop_
_atom_site_aniso_label
_atom_site_aniso_U_11
_atom_site_aniso_U_22
_atom_site_aniso_U_33
_atom_site_aniso_U_12
_atom_site_aniso_U_13
_atom_site_aniso_U_23
Ag1 0.0648(2) 0.03572(18) 0.0846(3) 0.00461(12) 0.03151(17) -0.00623(14)
N1 0.0518(17) 0.0365(16) 0.0593(18) 0.0005(13) 0.0199(14) -0.0055(13)
N2 0.0429(15) 0.0342(15) 0.0533(17) 0.0026(12) 0.0204(13) 0.0006(12)
N3 0.0516(18) 0.0351(17) 0.062(2) -0.0037(13) 0.0157(15) -0.0009(14)
N4 0.0453(17) 0.0426(17) 0.0613(19) -0.0032(13) 0.0087(14) 0.0035(15)
N5 0.097(3) 0.080(3) 0.145(5) 0.001(3) 0.067(3) 0.018(3)
N6 0.0516(18) 0.0436(17) 0.0556(18) -0.0025(14) 0.0308(14) -0.0074(15)
N7 0.0481(17) 0.0516(18) 0.0530(17) 0.0022(14) 0.0257(14) 0.0003(15)
N8 0.055(2) 0.083(3) 0.067(2) -0.0100(19) 0.0293(17) -0.003(2)
S1 0.0696(6) 0.0462(5) 0.0620(6) 0.0057(5) 0.0276(5) -0.0020(5)
O1 0.0777(19) 0.0316(13) 0.0750(19) -0.0016(13) 0.0223(15) -0.0033(13)
O2 0.0707(18) 0.0435(15) 0.0692(18) -0.0031(13) 0.0324(14) -0.0152(13)
O3 0.116(3) 0.066(2) 0.081(2) -0.0313(19) 0.039(2) -0.0132(17)
O4 0.107(3) 0.085(3) 0.078(2) 0.038(2) 0.029(2) -0.0101(19)
O5 0.129(3) 0.063(2) 0.073(2) 0.010(2) 0.048(2) 0.0106(17)
F1 0.107(3) 0.242(6) 0.198(5) 0.086(3) 0.042(3) 0.023(4)
F2 0.105(2) 0.118(3) 0.094(2) -0.018(2) 0.0007(19) 0.033(2)
F3 0.157(4) 0.179(5) 0.188(4) -0.111(4) -0.028(3) 0.067(4)
C1 0.051(2) 0.047(2) 0.072(3) -0.0022(17) 0.0272(19) -0.0071(19)
C2 0.061(2) 0.050(2) 0.080(3) 0.0048(19) 0.034(2) -0.014(2)
C3 0.063(2) 0.038(2) 0.073(3) 0.0095(17) 0.024(2) -0.0100(18)
C4 0.0428(18) 0.0347(18) 0.0459(18) 0.0056(14) 0.0082(14) -0.0045(14)
C5 0.0493(19) 0.0372(18) 0.052(2) 0.0074(15) 0.0164(16) -0.0047(15)
C6 0.0469(19) 0.0330(18) 0.051(2) 0.0038(14) 0.0069(16) -0.0007(14)
C7 0.048(2) 0.043(2) 0.058(2) 0.0004(16) 0.0065(17) 0.0016(17)
C8 0.0431(19) 0.053(2) 0.051(2) -0.0008(16) 0.0067(16) 0.0048(17)
C9 0.060(3) 0.059(3) 0.073(3) -0.001(2) 0.020(2) -0.010(2)
C10 0.061(3) 0.072(3) 0.069(3) 0.004(2) 0.027(2) -0.005(2)
C11 0.052(2) 0.067(3) 0.065(3) 0.0033(19) 0.012(2) 0.012(2)
C12 0.066(3) 0.049(2) 0.076(3) -0.0001(19) 0.025(2) 0.011(2)
C13 0.056(2) 0.047(2) 0.064(2) 0.0069(17) 0.0162(19) 0.0032(18)
C14 0.065(3) 0.070(3) 0.091(3) 0.006(2) 0.032(3) 0.012(3)
C15 0.0481(19) 0.0362(18) 0.0500(19) -0.0016(14) 0.0212(16) -0.0007(15)
C16 0.063(2) 0.0335(18) 0.057(2) -0.0047(16) 0.0237(18) 0.0053(16)
C17 0.054(2) 0.0294(16) 0.052(2) -0.0002(14) 0.0169(16) -0.0006(14)
C18 0.0390(17) 0.0349(17) 0.0456(18) 0.0005(13) 0.0141(14) -0.0002(14)
C19 0.0425(18) 0.0305(17) 0.053(2) -0.0001(13) 0.0196(15) 0.0028(14)
C20 0.0427(18) 0.0383(18) 0.0485(19) 0.0036(14) 0.0172(15) 0.0025(15)
C21 0.054(2) 0.050(2) 0.056(2) -0.0010(17) 0.0284(18) -0.0037(18)
C22 0.0435(19) 0.051(2) 0.050(2) -0.0004(16) 0.0188(16) 0.0042(17)
C23 0.047(2) 0.047(2) 0.058(2) -0.0052(16) 0.0204(17) 0.0013(18)
C24 0.052(2) 0.051(2) 0.056(2) 0.0028(17) 0.0228(17) 0.0001(18)
C25 0.0424(19) 0.059(2) 0.0463(19) -0.0018(16) 0.0185(15) 0.0042(17)
C26 0.059(2) 0.057(3) 0.076(3) -0.0119(19) 0.033(2) 0.001(2)
C27 0.060(2) 0.050(2) 0.074(3) -0.0063(18) 0.034(2) -0.0062(19)
C28 0.047(2) 0.065(3) 0.048(2) -0.0058(18) 0.0171(16) -0.0006(18)
C29 0.071(3) 0.080(4) 0.115(4) -0.009(3) 0.032(3) 0.026(3)

loop_
_atom_type_symbol
_atom_type_description
_atom_type_scat_dispersion_real
_atom_type_scat_dispersion_imag
_atom_type_scat_source
C C 0.0033 0.0016 'International Tables Vol C Tables 4.2.6.8 and 6.1.1.4'
H H 0.0000 0.0000 'International Tables Vol C Tables 4.2.6.8 and 6.1.1.4'
N N 0.0061 0.0033 'International Tables Vol C Tables 4.2.6.8 and 6.1.1.4'
O O 0.0106 0.0060 'International Tables Vol C Tables 4.2.6.8 and 6.1.1.4'
F F 0.0171 0.0103 'International Tables Vol C Tables 4.2.6.8 and 6.1.1.4'
S S 0.1246 0.1234 'International Tables Vol C Tables 4.2.6.8 and 6.1.1.4'
Ag Ag -0.8971 1.1015 'International Tables Vol C Tables 4.2.6.8 and 6.1.1.4'

loop_
_geom_angle_atom_site_label_1
_geom_angle_atom_site_label_2
_geom_angle_atom_site_label_3
_geom_angle_site_symmetry_3
_geom_angle
_geom_angle_publ_flag
N1 Ag1 N2 . 158.96(11) yes
N1 Ag1 N8 8_456 100.66(12) yes
N2 Ag1 N8 8_456 96.76(12) yes
C5 N1 C1 . 117.6(3) ?
C5 N1 Ag1 . 120.3(2) ?
C1 N1 Ag1 . 122.1(3) ?
C19 N2 C15 . 117.4(3) ?
C19 N2 Ag1 . 122.3(2) ?
C15 N2 Ag1 . 119.8(2) ?
C6 N3 N4 . 120.0(3) ?
C6 N3 H29 . 125.3(15) ?
N4 N3 H29 . 114.6(15) ?
C7 N4 N3 . 114.7(3) ?
C20 N6 N7 . 119.3(3) ?
C20 N6 H28 . 124(2) ?
N7 N6 H28 . 117(2) ?
C21 N7 N6 . 114.0(3) ?
C28 N8 Ag1 8 158.1(4) ?
O4 S1 O5 . 115.5(2) ?
O4 S1 O3 . 115.0(2) ?
O5 S1 O3 . 114.8(2) ?
O4 S1 C29 . 102.4(3) ?
O5 S1 C29 . 104.0(3) ?
O3 S1 C29 . 102.7(3) ?
N1 C1 C2 . 122.8(4) ?
N1 C1 H1 . 118.6 ?
C2 C1 H1 . 118.6 ?
C1 C2 C3 . 118.7(4) ?
C1 C2 H2 . 120.6 ?
C3 C2 H2 . 120.6 ?
C2 C3 C4 . 120.1(3) ?
C2 C3 H3 . 119.9 ?
C4 C3 H3 . 119.9 ?
C3 C4 C5 . 117.1(3) ?
C3 C4 C6 . 118.2(3) ?
C5 C4 C6 . 124.6(3) ?
N1 C5 C4 . 123.6(3) ?
N1 C5 H5 . 118.2 ?
C4 C5 H5 . 118.2 ?
O1 C6 N3 . 123.1(4) ?
O1 C6 C4 . 120.8(3) ?
N3 C6 C4 . 116.1(3) ?
N4 C7 C8 . 120.3(4) ?
N4 C7 H7 . 119.9 ?
C8 C7 H7 . 119.9 ?
C9 C8 C13 . 118.2(4) ?
C9 C8 C7 . 119.5(4) ?
C13 C8 C7 . 122.3(4) ?
C10 C9 C8 . 120.5(4) ?
C10 C9 H9 . 119.7 ?
C8 C9 H9 . 119.7 ?
C9 C10 C11 . 120.2(4) ?
C9 C10 H10 . 119.9 ?
C11 C10 H10 . 119.9 ?
C12 C11 C10 . 119.1(4) ?
C12 C11 C14 . 121.0(4) ?
C10 C11 C14 . 119.9(4) ?
C13 C12 C11 . 121.3(4) ?
C13 C12 H12 . 119.4 ?
C11 C12 H12 . 119.4 ?
C12 C13 C8 . 120.6(4) ?
C12 C13 H13 . 119.7 ?
C8 C13 H13 . 119.7 ?
N5 C14 C11 . 179.1(6) ?
N2 C15 C16 . 122.9(3) ?
N2 C15 H15 . 118.5 ?
C16 C15 H15 . 118.5 ?
C17 C16 C15 . 119.2(3) ?
C17 C16 H16 . 120.4 ?
C15 C16 H16 . 120.4 ?
C16 C17 C18 . 119.4(3) ?
C16 C17 H17 . 120.3 ?
C18 C17 H17 . 120.3 ?
C19 C18 C17 . 117.8(3) ?
C19 C18 C20 . 123.7(3) ?
C17 C18 C20 . 118.5(3) ?
N2 C19 C18 . 123.3(3) ?
N2 C19 H19 . 118.3 ?
C18 C19 H19 . 118.3 ?
O2 C20 N6 . 124.0(3) ?
O2 C20 C18 . 120.5(3) ?
N6 C20 C18 . 115.5(3) ?
N7 C21 C22 . 121.4(4) ?
N7 C21 H21 . 119.3 ?
C22 C21 H21 . 119.3 ?
C23 C22 C27 . 119.3(3) ?
C23 C22 C21 . 122.2(4) ?
C27 C22 C21 . 118.4(4) ?
C24 C23 C22 . 120.2(4) ?
C24 C23 H23 . 119.9 ?
C22 C23 H23 . 119.9 ?
C23 C24 C25 . 119.7(4) ?
C23 C24 H24 . 120.1 ?
C25 C24 H24 . 120.1 ?
C26 C25 C24 . 120.9(3) ?
C26 C25 C28 . 120.5(4) ?
C24 C25 C28 . 118.6(4) ?
C25 C26 C27 . 119.5(4) ?
C25 C26 H26 . 120.2 ?
C27 C26 H26 . 120.2 ?
C26 C27 C22 . 120.3(4) ?
C26 C27 H27 . 119.8 ?
C22 C27 H27 . 119.8 ?
N8 C28 C25 . 178.6(5) ?
F3 C29 F2 . 105.7(6) ?
F3 C29 F1 . 107.3(6) ?
F2 C29 F1 . 105.2(5) ?
F3 C29 S1 . 113.3(4) ?
F2 C29 S1 . 114.0(4) ?
F1 C29 S1 . 110.8(5) ?

loop_
_geom_bond_atom_site_label_1
_geom_bond_atom_site_label_2
_geom_bond_site_symmetry_2
_geom_bond_distance
_geom_bond_publ_flag
Ag1 N1 . 2.190(3) yes
Ag1 N2 . 2.207(3) yes
Ag1 N8 8_456 2.518(3) yes
N1 C5 . 1.341(5) ?
N1 C1 . 1.341(5) ?
N2 C19 . 1.340(4) ?
N2 C15 . 1.340(4) ?
N3 C6 . 1.348(5) ?
N3 N4 . 1.370(4) ?
N3 H29 . 0.869(14) ?
N4 C7 . 1.278(5) ?
N5 C14 . 1.133(6) ?
N6 C20 . 1.348(5) ?
N6 N7 . 1.383(4) ?
N6 H28 . 0.852(18) ?
N7 C21 . 1.270(5) ?
N8 C28 . 1.134(5) ?
N8 Ag1 8 2.518(3) ?
S1 O4 . 1.424(3) ?
S1 O5 . 1.430(3) ?
S1 O3 . 1.429(3) ?
S1 C29 . 1.782(6) ?
O1 C6 . 1.232(4) ?
O2 C20 . 1.220(4) ?
F1 C29 . 1.324(8) ?
F2 C29 . 1.311(6) ?
F3 C29 . 1.292(7) ?
C1 C2 . 1.370(6) ?
C1 H1 . 0.9500 ?
C2 C3 . 1.374(6) ?
C2 H2 . 0.9500 ?
C3 C4 . 1.383(5) ?
C3 H3 . 0.9500 ?
C4 C5 . 1.382(5) ?
C4 C6 . 1.478(5) ?
C5 H5 . 0.9500 ?
C7 C8 . 1.444(5) ?
C7 H7 . 0.9500 ?
C8 C9 . 1.392(6) ?
C8 C13 . 1.407(6) ?
C9 C10 . 1.370(6) ?
C9 H9 . 0.9500 ?
C10 C11 . 1.396(7) ?
C10 H10 . 0.9500 ?
C11 C12 . 1.372(6) ?
C11 C14 . 1.442(6) ?
C12 C13 . 1.351(6) ?
C12 H12 . 0.9500 ?
C13 H13 . 0.9500 ?
C15 C16 . 1.372(5) ?
C15 H15 . 0.9500 ?
C16 C17 . 1.367(5) ?
C16 H16 . 0.9500 ?
C17 C18 . 1.385(5) ?
C17 H17 . 0.9500 ?
C18 C19 . 1.382(5) ?
C18 C20 . 1.501(4) ?
C19 H19 . 0.9500 ?
C21 C22 . 1.464(5) ?
C21 H21 . 0.9500 ?
C22 C23 . 1.395(6) ?
C22 C27 . 1.392(5) ?
C23 C24 . 1.372(5) ?
C23 H23 . 0.9500 ?
C24 C25 . 1.390(6) ?
C24 H24 . 0.9500 ?
C25 C26 . 1.369(6) ?
C25 C28 . 1.446(5) ?
C26 C27 . 1.385(6) ?
C26 H26 . 0.9500 ?
C27 H27 . 0.9500 ?

loop_
_geom_hbond_atom_site_label_D
_geom_hbond_atom_site_label_H
_geom_hbond_atom_site_label_A
_geom_hbond_site_symmetry_A
_geom_hbond_distance_DH
_geom_hbond_distance_HA
_geom_hbond_distance_DA
_geom_hbond_angle_DHA
N3 H29 O2 7 0.869(14) 2.18(2) 2.999(4) 156(4)
N6 H28 O3 . 0.852(18) 2.07(2) 2.911(5) 171(3)

loop_
_geom_torsion_atom_site_label_1
_geom_torsion_atom_site_label_2
_geom_torsion_atom_site_label_3
_geom_torsion_atom_site_label_4
_geom_torsion_site_symmetry_1
_geom_torsion
N2 Ag1 N1 C5 . -34.0(5)
N8 Ag1 N1 C5 8_456 -179.4(3)
N2 Ag1 N1 C1 . 149.7(3)
N8 Ag1 N1 C1 8_456 4.4(3)
N1 Ag1 N2 C19 . 27.7(5)
N8 Ag1 N2 C19 8_456 173.4(3)
N1 Ag1 N2 C15 . -160.7(3)
N8 Ag1 N2 C15 8_456 -14.9(3)
C6 N3 N4 C7 . 174.1(3)
C20 N6 N7 C21 . 177.1(4)
C5 N1 C1 C2 . -0.9(6)
Ag1 N1 C1 C2 . 175.5(3)
N1 C1 C2 C3 . 0.1(7)
C1 C2 C3 C4 . 1.0(7)
C2 C3 C4 C5 . -1.2(6)
C2 C3 C4 C6 . -178.1(4)
C1 N1 C5 C4 . 0.6(6)
Ag1 N1 C5 C4 . -175.8(3)
C3 C4 C5 N1 . 0.4(6)
C6 C4 C5 N1 . 177.1(3)
N4 N3 C6 O1 . 2.4(6)
N4 N3 C6 C4 . -176.0(3)
C3 C4 C6 O1 . 14.1(5)
C5 C4 C6 O1 . -162.6(4)
C3 C4 C6 N3 . -167.4(4)
C5 C4 C6 N3 . 15.9(5)
N3 N4 C7 C8 . -179.1(3)
N4 C7 C8 C9 . 173.9(4)
N4 C7 C8 C13 . -4.9(6)
C13 C8 C9 C10 . 0.4(6)
C7 C8 C9 C10 . -178.4(4)
C8 C9 C10 C11 . 0.7(7)
C9 C10 C11 C12 . -0.8(7)
C9 C10 C11 C14 . 178.4(4)
C10 C11 C12 C13 . -0.3(7)
C14 C11 C12 C13 . -179.4(4)
C11 C12 C13 C8 . 1.5(7)
C9 C8 C13 C12 . -1.5(6)
C7 C8 C13 C12 . 177.3(4)
C19 N2 C15 C16 . 0.6(5)
Ag1 N2 C15 C16 . -171.5(3)
N2 C15 C16 C17 . -0.9(6)
C15 C16 C17 C18 . 0.0(6)
C16 C17 C18 C19 . 1.0(5)
C16 C17 C18 C20 . -178.4(3)
C15 N2 C19 C18 . 0.6(5)
Ag1 N2 C19 C18 . 172.4(3)
C17 C18 C19 N2 . -1.4(5)
C20 C18 C19 N2 . 178.0(3)
N7 N6 C20 O2 . -4.8(6)
N7 N6 C20 C18 . 174.3(3)
C19 C18 C20 O2 . -153.1(4)
C17 C18 C20 O2 . 26.3(5)
C19 C18 C20 N6 . 27.7(5)
C17 C18 C20 N6 . -152.9(3)
N6 N7 C21 C22 . 176.8(3)
N7 C21 C22 C23 . -9.6(6)
N7 C21 C22 C27 . 173.2(4)
C27 C22 C23 C24 . 1.0(6)
C21 C22 C23 C24 . -176.2(4)
C22 C23 C24 C25 . -0.6(6)
C23 C24 C25 C26 . -0.4(6)
C23 C24 C25 C28 . 177.7(4)
C24 C25 C26 C27 . 1.0(7)
C28 C25 C26 C27 . -177.0(4)
C25 C26 C27 C22 . -0.6(7)
C23 C22 C27 C26 . -0.4(7)
C21 C22 C27 C26 . 176.9(4)
O4 S1 C29 F3 . -62.1(6)
O5 S1 C29 F3 . 58.4(6)
O3 S1 C29 F3 . 178.4(5)
O4 S1 C29 F2 . 58.8(5)
O5 S1 C29 F2 . 179.4(4)
O3 S1 C29 F2 . -60.7(5)
O4 S1 C29 F1 . 177.3(4)
O5 S1 C29 F1 . -62.2(5)
O3 S1 C29 F1 . 57.8(5)
